data_9004392
loop_
_publ_author_name
'Cooper, M. A.'
'Hawthorne, F. C.'

_publ_section_title
;
 The crystal structure of guilleminite, a hydrated Ba-U-Se sheet structure
;
_journal_name_full 'The Canadian Mineralogist'
_journal_page_first 1103
_journal_page_last 1109
_journal_volume 33
_journal_year 1995
_chemical_formula_sum 'Ba H6 O17 Se2 U3'
_chemical_name_mineral Guilleminite
_space_group_IT_number 31
_symmetry_space_group_name_Hall 'P -2 2ac'
_symmetry_space_group_name_H-M 'P 21 n m'
_cell_angle_alpha 90
_cell_angle_beta 90
_cell_angle_gamma 90
_cell_formula_units_Z 2
_cell_length_a 7.084
_cell_length_b 7.293
_cell_length_c 16.881
_cell_volume 872.133
_database_code_amcsd 0005466
_exptl_crystal_density_diffrn 4.902
_cod_original_formula_sum 'Ba U3 Se2 O17 H6'
_cod_database_code 9004392

loop_
_space_group_symop_operation_xyz
x,y,z
1/2+x,-y,1/2+z
x,y,-z
1/2+x,-y,1/2-z

loop_
_atom_site_aniso_label
_atom_site_aniso_U_11
_atom_site_aniso_U_22
_atom_site_aniso_U_33
_atom_site_aniso_U_12
_atom_site_aniso_U_13
_atom_site_aniso_U_23
Ba 0.00830 0.01730 0.03760 -0.00050 0.00000 0.00000
U1 0.00230 0.01490 0.01510 0.00040 0.00000 0.00000
U2 0.00240 0.01610 0.01170 -0.00020 -0.00090 0.00070
Se 0.00730 0.02550 0.01320 0.00070 0.00140 0.00170

loop_
_atom_site_label
_atom_site_fract_x
_atom_site_fract_y
_atom_site_fract_z
_atom_site_U_iso_or_equiv
_atom_site_type_symbol
_atom_site_attached_hydrogens
Ba 0.00000 0.07650 0.00000 ? Ba 0
U1 0.82080 0.39120 0.50000 ? U 0
U2 0.32220 0.39420 0.39170 ? U 0
Se 0.83020 0.37130 0.29590 ? Se 0
O1 0.84000 0.14600 0.50000 0.01710 O 0
O2 0.50400 0.32500 0.50000 0.01130 O 0
O3 0.14000 0.40300 0.50000 0.00630 O 0
O4 0.29800 0.36300 0.00000 0.02890 O 0
O5 0.35700 0.63600 0.39700 0.01610 O 0
O6 0.30300 0.14700 0.38500 0.02250 O 0
O7 0.99400 0.43300 0.36500 0.02610 O 0
O8 0.29200 0.42800 0.25000 0.01690 O 0
O9 0.65500 0.36400 0.36200 0.02360 O 0
Wat1 0.61700 0.11900 0.00000 0.02130 O 2
Wat2 0.15400 0.09900 0.15800 0.05890 O 2

loop_
_cod_changelog_entry_id
_cod_changelog_entry_author
_cod_changelog_entry_date
_cod_changelog_entry_text
1
;cod-tools version 3.8.0
Id: cif_guess_AMCSD_atom_types 9574 2023-05-10 09:00:05Z saulius
;
2023-05-10T18:49:01+03:00
;Derived atom types and hydrogen counts
from atom names that follow the AMCSD naming convention
(Wat == water, O-H == hydroxyl).
;

loop_
_cod_related_entry_id
_cod_related_entry_database
_cod_related_entry_code
1 AMCSD 0005466
